data_4312977
loop_
_publ_author_name
'John F. Berry'
'F. Albert Cotton'
'Peng Lei'
'Carlos A. Murillo'

_publ_section_title
;
 Further Structural and Magnetic Studies of Tricopper Dipyridylamido
 Complexes
;
_journal_name_full 'Inorganic Chemistry'
_journal_page_first 377
_journal_page_last 382
_journal_paper_doi 10.1021/ic025957c
_journal_volume 42
_journal_year 2003
_chemical_compound_source synthesis
_chemical_formula_structural '[Cu3(dpa)4Cl2][C7H8]'
_chemical_formula_sum 'C47 H40 Cl2 Cu3 N12'
_chemical_formula_weight 1034.43
_chemical_melting_point ?
_chemical_name_systematic
; 
 ? 
;
_space_group_IT_number 29
_symmetry_cell_setting orthorhombic
_symmetry_space_group_name_Hall 'P 2c -2ac'
_symmetry_space_group_name_H-M 'P c a 21'
_atom_sites_solution_hydrogens geom
_atom_sites_solution_primary direct
_atom_sites_solution_secondary difmap
_audit_creation_method SHELXL
_cell_angle_alpha 90.00
_cell_angle_beta 90.00
_cell_angle_gamma 90.00
_cell_formula_units_Z 4
_cell_length_a 18.3230(13)
_cell_length_b 14.9167(9)
_cell_length_c 16.431(2)
_cell_measurement_reflns_used 250
_cell_measurement_temperature 293(2)
_cell_measurement_theta_max 41.6
_cell_measurement_theta_min 18.2
_cell_volume 4490.9(7)
_computing_cell_refinement MADNES
_computing_data_collection MADNES
_computing_data_reduction PROCOR
_computing_structure_refinement 'SHELXL-93 (Sheldrick, 1993)'
_computing_structure_solution 'SHELXS-86 (Sheldrick, 1990)'
_diffrn_ambient_temperature 293(2)
_diffrn_measurement_device 'Nonius FAST'
_diffrn_measurement_method \w-scans
_diffrn_radiation_monochromator graphite
_diffrn_radiation_source 'fine-focus sealed tube'
_diffrn_radiation_type MoK\a
_diffrn_radiation_wavelength 0.71073
_diffrn_reflns_av_R_equivalents 0.0491
_diffrn_reflns_av_sigmaI/netI 0.0325
_diffrn_reflns_limit_h_max 19
_diffrn_reflns_limit_h_min -19
_diffrn_reflns_limit_k_max 16
_diffrn_reflns_limit_k_min -16
_diffrn_reflns_limit_l_max 17
_diffrn_reflns_limit_l_min -14
_diffrn_reflns_number 17734
_diffrn_reflns_theta_max 22.53
_diffrn_reflns_theta_min 2.61
_diffrn_standards_number 0
_exptl_absorpt_coefficient_mu 1.576
_exptl_absorpt_correction_T_max 0.858
_exptl_absorpt_correction_T_min 0.623
_exptl_absorpt_correction_type multi-scan
_exptl_crystal_colour 'sea green'
_exptl_crystal_density_diffrn 1.530
_exptl_crystal_density_meas ?
_exptl_crystal_density_method none
_exptl_crystal_description prism
_exptl_crystal_F_000 2108
_exptl_crystal_size_max 0.4
_exptl_crystal_size_mid 0.4
_exptl_crystal_size_min 0.3
_refine_diff_density_max 0.492
_refine_diff_density_min -0.280
_refine_diff_density_rms 0.065
_refine_ls_abs_structure_details 'Flack H D (1983), Acta Cryst. A39, 876-881'
_refine_ls_abs_structure_Flack 0.047(15)
_refine_ls_extinction_method none
_refine_ls_goodness_of_fit_all 1.080
_refine_ls_goodness_of_fit_obs 1.070
_refine_ls_hydrogen_treatment noref
_refine_ls_matrix_type full
_refine_ls_number_parameters 637
_refine_ls_number_reflns 5221
_refine_ls_number_restraints 1
_refine_ls_restrained_S_all 1.085
_refine_ls_restrained_S_obs 1.070
_refine_ls_R_factor_all 0.0371
_refine_ls_R_factor_obs 0.0347
_refine_ls_shift/esd_max -0.112
_refine_ls_shift/esd_mean 0.007
_refine_ls_structure_factor_coef Fsqd
_refine_ls_weighting_details 'w=1/[\s^2^(Fo^2^)+(0.0410P)^2^+8.2921P] where P=(Fo^2^+2Fc^2^)/3'
_refine_ls_weighting_scheme calc
_refine_ls_wR_factor_all 0.0875
_refine_ls_wR_factor_obs 0.0845
_reflns_number_observed 5030
_reflns_number_total 5222
_reflns_observed_criterion >2sigma(I)
_cod_data_source_file ic025957c_s5.cif
_cod_data_source_block xl
_cod_depositor_comments
;
The following automatic conversions were performed:
'_symmetry_cell_setting' value 'Orthorhombic' changed to 'orthorhombic'
according to '/home/adriana/struct/CIF-dictionaries/cif_core.dic'
dictionary named 'cif_core.dic' version 2.4.1 from 2010-06-29.

Automatic conversion script
Id: cif_fix_enum 1555 2011-01-17 13:19:09Z saulius 

The following automatic conversions were performed:

'_chemical_melting_point' value 'not measured' was changed to '?' -
the value is undefined or not given.

Automatic conversion script
Id: cif_fix_values 1569 2011-02-09 13:29:24Z adriana 

The following automatic conversions were performed:

'_exptl_crystal_density_meas' value 'not measured' was changed to '?'
- the value is perceived as not measured.

Automatic conversion script
Id: cif_fix_values 3008 2015-01-20 13:52:24Z robertas 

The following automatic conversions were performed:

'_refine_ls_weighting_scheme' value 'calc
w=1/[\s^2^(Fo^2^)+(0.0410P)^2^+8.2921P] where P=(Fo^2^+2Fc^2^)/3' was
changed to 'calc'. New tag '_refine_ls_weighting_details' was
created. The value of the new tag was set to
'w=1/[\s^2^(Fo^2^)+(0.0410P)^2^+8.2921P] where P=(Fo^2^+2Fc^2^)/3'.

Automatic conversion script
Id: cif_fix_values 3143 2015-03-26 13:38:13Z robertas 
;
_cod_original_cell_volume 4490.8(6)
_cod_database_code 4312977

loop_
_symmetry_equiv_pos_as_xyz
'x, y, z'
'-x, -y, z+1/2'
'x+1/2, -y, z'
'-x+1/2, y, z+1/2'

loop_
_atom_site_aniso_label
_atom_site_aniso_U_11
_atom_site_aniso_U_22
_atom_site_aniso_U_33
_atom_site_aniso_U_23
_atom_site_aniso_U_13
_atom_site_aniso_U_12
Cu1 0.0264(3) 0.0251(3) 0.0273(4) -0.0021(3) -0.0029(3) 0.0025(2)
Cu2 0.0214(3) 0.0219(3) 0.0226(3) -0.0005(3) -0.0026(3) -0.0005(2)
Cu3 0.0219(3) 0.0230(3) 0.0279(4) 0.0005(3) -0.0005(3) -0.0013(2)
N2 0.031(2) 0.027(2) 0.022(3) 0.002(2) -0.001(2) -0.002(2)
N5 0.029(2) 0.033(3) 0.026(3) 0.002(2) -0.004(2) 0.003(2)
N8 0.027(3) 0.022(2) 0.031(3) 0.003(2) -0.005(2) 0.003(2)
N11 0.025(2) 0.022(2) 0.029(3) -0.002(2) -0.004(2) -0.003(2)
N1 0.029(2) 0.030(3) 0.036(3) 0.003(2) -0.002(2) 0.006(2)
C11 0.029(3) 0.031(3) 0.037(4) 0.009(3) -0.011(3) -0.004(2)
C12 0.044(4) 0.036(3) 0.042(4) 0.007(3) 0.002(3) -0.003(3)
C13 0.047(4) 0.035(3) 0.056(5) 0.017(3) -0.013(4) -0.012(3)
C14 0.048(4) 0.021(3) 0.067(5) -0.004(3) -0.007(4) -0.005(3)
C15 0.036(3) 0.024(3) 0.058(4) 0.000(3) -0.007(3) 0.001(2)
N3 0.036(3) 0.027(2) 0.027(3) -0.004(2) 0.002(2) -0.005(2)
C31 0.026(3) 0.032(3) 0.033(4) 0.004(3) -0.003(3) -0.003(2)
C32 0.043(4) 0.035(3) 0.030(4) 0.003(3) -0.006(3) 0.002(3)
C33 0.057(4) 0.056(4) 0.029(4) 0.007(4) -0.004(3) 0.003(3)
C34 0.074(5) 0.061(4) 0.025(4) -0.008(4) 0.002(3) 0.012(4)
C35 0.043(4) 0.046(4) 0.039(4) -0.003(3) -0.001(3) 0.009(3)
N4 0.027(2) 0.035(3) 0.036(3) 0.009(2) -0.002(2) -0.003(2)
C41 0.032(3) 0.028(3) 0.029(4) 0.001(3) -0.004(3) -0.005(2)
C42 0.046(4) 0.049(4) 0.060(5) -0.004(4) -0.032(4) 0.003(3)
C43 0.050(4) 0.071(5) 0.075(6) 0.003(5) -0.042(4) -0.001(4)
C44 0.043(4) 0.040(4) 0.063(5) 0.005(4) -0.017(4) 0.005(3)
C45 0.022(3) 0.036(3) 0.041(4) 0.007(3) -0.007(3) 0.005(2)
N6 0.031(2) 0.027(2) 0.023(3) -0.004(2) -0.004(2) -0.002(2)
C61 0.024(3) 0.029(3) 0.030(3) -0.003(3) -0.003(3) 0.001(2)
C62 0.027(3) 0.034(3) 0.060(5) -0.007(3) -0.013(3) -0.002(2)
C63 0.034(4) 0.039(3) 0.083(6) -0.010(4) -0.005(3) -0.011(3)
C64 0.043(4) 0.023(3) 0.085(6) -0.011(4) -0.004(4) -0.004(3)
C65 0.037(3) 0.029(3) 0.046(4) -0.006(3) -0.004(3) -0.004(2)
N7 0.030(3) 0.033(2) 0.032(3) -0.001(2) 0.001(2) 0.007(2)
C71 0.026(3) 0.031(3) 0.032(4) -0.001(3) -0.004(3) -0.002(2)
C72 0.037(3) 0.030(3) 0.038(4) 0.005(3) 0.003(3) -0.002(2)
C73 0.055(4) 0.044(4) 0.056(5) 0.003(3) 0.023(4) -0.011(3)
C74 0.057(5) 0.047(4) 0.073(6) 0.005(4) 0.038(4) -0.008(3)
C75 0.035(4) 0.047(4) 0.072(5) -0.001(4) 0.015(3) 0.008(3)
N9 0.021(2) 0.024(2) 0.039(3) -0.002(2) 0.000(2) -0.001(2)
C91 0.027(3) 0.021(3) 0.021(3) -0.005(2) -0.006(3) -0.005(2)
C92 0.048(4) 0.039(3) 0.028(4) -0.004(3) -0.010(3) 0.005(3)
C93 0.053(4) 0.045(4) 0.026(4) 0.001(3) -0.016(3) 0.003(3)
C94 0.040(4) 0.041(3) 0.055(5) 0.007(3) -0.020(3) 0.007(3)
C95 0.024(3) 0.035(3) 0.046(4) -0.001(3) -0.002(3) -0.001(2)
N10 0.030(3) 0.025(2) 0.028(3) 0.003(2) -0.005(2) -0.005(2)
C101 0.028(3) 0.026(3) 0.032(4) 0.004(3) -0.009(3) -0.005(2)
C102 0.036(3) 0.036(3) 0.031(4) 0.003(3) -0.012(3) -0.011(3)
C103 0.052(4) 0.054(4) 0.028(4) -0.002(3) -0.022(3) -0.014(3)
C104 0.057(4) 0.046(4) 0.029(4) -0.013(3) -0.009(3) 0.000(3)
C105 0.044(3) 0.036(3) 0.024(4) -0.009(3) 0.001(3) -0.001(3)
N12 0.026(2) 0.022(2) 0.031(3) 0.003(2) 0.004(2) -0.004(2)
C121 0.025(3) 0.031(3) 0.023(3) 0.009(3) -0.005(2) -0.002(2)
C122 0.035(3) 0.024(3) 0.045(4) 0.008(3) 0.003(3) -0.005(2)
C123 0.025(3) 0.040(3) 0.047(4) 0.011(3) -0.005(3) -0.008(3)
C124 0.032(3) 0.031(3) 0.045(4) 0.000(3) 0.008(3) 0.004(3)
C125 0.032(3) 0.029(3) 0.033(4) 0.002(3) 0.004(3) 0.001(2)
Cl1 0.0460(9) 0.0344(7) 0.0445(10) -0.0064(7) -0.0005(7) 0.0131(6)
Cl2 0.0325(8) 0.0283(7) 0.0402(9) -0.0014(7) 0.0066(7) -0.0009(6)
C1S 0.085(7) 0.072(6) 0.165(12) -0.033(7) -0.019(7) 0.030(5)
C2S 0.068(5) 0.055(5) 0.076(6) 0.017(5) -0.037(5) -0.002(4)
C3S 0.062(5) 0.057(5) 0.069(7) -0.008(5) 0.016(4) 0.011(4)
C4S 0.091(8) 0.066(6) 0.108(10) 0.011(6) -0.011(6) -0.001(6)
C5S 0.089(8) 0.060(6) 0.125(11) 0.004(7) -0.027(7) 0.012(5)
C6S 0.064(5) 0.055(5) 0.081(7) -0.014(5) 0.008(5) 0.014(4)
C7S 0.058(5) 0.041(4) 0.076(6) -0.010(4) 0.016(4) 0.013(4)

loop_
_atom_site_label
_atom_site_type_symbol
_atom_site_fract_x
_atom_site_fract_y
_atom_site_fract_z
_atom_site_U_iso_or_equiv
_atom_site_thermal_displace_type
_atom_site_occupancy
_atom_site_calc_flag
_atom_site_refinement_flags
_atom_site_disorder_group
Cu1 Cu 0.01614(3) 0.62616(4) 0.11767(4) 0.0263(2) Uani 1 d . .
Cu2 Cu -0.06086(3) 0.74462(4) 0.17830(5) 0.0219(2) Uani 1 d . .
Cu3 Cu -0.13606(3) 0.86653(4) 0.23570(4) 0.0243(2) Uani 1 d . .
N2 N -0.0754(2) 0.6724(3) 0.2765(3) 0.0269(11) Uani 1 d . .
N5 N 0.0265(2) 0.7980(3) 0.2262(3) 0.0293(11) Uani 1 d . .
N8 N -0.0464(2) 0.8172(3) 0.0802(3) 0.0267(11) Uani 1 d . .
N11 N -0.1479(2) 0.6917(3) 0.1283(3) 0.0252(10) Uani 1 d . .
N1 N -0.0398(2) 0.5481(3) 0.2015(2) 0.0316(11) Uani 1 d G .
C11 C -0.0754(3) 0.5800(2) 0.2705(3) 0.0323(14) Uani 1 d G .
C12 C -0.1095(3) 0.5205(3) 0.3232(3) 0.041(2) Uani 1 d G .
H12A H -0.1352(4) 0.5420(5) 0.3680(3) 0.049 Uiso 1 calc R .
C13 C -0.1052(4) 0.4300(4) 0.3092(5) 0.046(2) Uani 1 d G .
H13A H -0.1266(4) 0.3901(4) 0.3456(5) 0.055 Uiso 1 calc R .
C14 C -0.0696(3) 0.3981(4) 0.2419(5) 0.045(2) Uani 1 d G .
H14A H -0.0661(3) 0.3369(4) 0.2319(5) 0.054 Uiso 1 calc R .
C15 C -0.0400(3) 0.4582(4) 0.1905(5) 0.0396(15) Uani 1 d G .
H15A H -0.0178(3) 0.4362(4) 0.1437(5) 0.048 Uiso 1 calc R .
N3 N -0.1100(2) 0.8039(2) 0.3426(3) 0.0303(11) Uani 1 d G .
C31 C -0.0864(3) 0.7157(2) 0.3502(2) 0.0305(14) Uani 1 d G .
C32 C -0.0714(3) 0.6805(3) 0.4267(3) 0.0362(14) Uani 1 d G .
H32A H -0.0527(4) 0.6227(3) 0.4310(4) 0.043 Uiso 1 calc R .
C33 C -0.0838(4) 0.7295(4) 0.4958(4) 0.047(2) Uani 1 d G .
H33A H -0.0753(4) 0.7043(4) 0.5467(4) 0.057 Uiso 1 calc R .
C34 C -0.1090(4) 0.8173(5) 0.4894(4) 0.053(2) Uani 1 d G .
H34A H -0.1181(4) 0.8520(5) 0.5353(4) 0.064 Uiso 1 calc R .
C35 C -0.1197(3) 0.8502(4) 0.4124(4) 0.043(2) Uani 1 d G .
H35A H -0.1350(3) 0.9094(4) 0.4078(4) 0.051 Uiso 1 calc R .
N4 N 0.0851(2) 0.6607(2) 0.2104(3) 0.0326(12) Uani 1 d G .
C41 C 0.0831(2) 0.7433(2) 0.2494(3) 0.0296(13) Uani 1 d G .
C42 C 0.1323(3) 0.7621(4) 0.3116(4) 0.052(2) Uani 1 d G .
H42A H 0.1314(4) 0.8173(4) 0.3378(4) 0.062 Uiso 1 calc R .
C43 C 0.1825(4) 0.6973(5) 0.3338(5) 0.066(2) Uani 1 d G .
H43A H 0.2149(4) 0.7086(5) 0.3761(5) 0.079 Uiso 1 calc R .
C44 C 0.1851(4) 0.6155(4) 0.2935(5) 0.049(2) Uani 1 d G .
H44A H 0.2204(4) 0.5729(4) 0.3060(5) 0.059 Uiso 1 calc R .
C45 C 0.1349(3) 0.6004(4) 0.2361(4) 0.0327(13) Uani 1 d G .
H45A H 0.1342(3) 0.5439(4) 0.2121(4) 0.039 Uiso 1 calc R .
N6 N -0.03650(15) 0.9325(3) 0.2357(3) 0.0269(10) Uani 1 d G .
C61 C 0.0307(2) 0.8894(2) 0.2322(4) 0.0279(12) Uani 1 d G .
C62 C 0.0946(2) 0.9394(3) 0.2279(4) 0.040(2) Uani 1 d G .
H62A H 0.13943(15) 0.9105(4) 0.2246(5) 0.048 Uiso 1 calc R .
C63 C 0.0918(3) 1.0310(4) 0.2285(5) 0.052(2) Uani 1 d G .
H63A H 0.1346(3) 1.0643(4) 0.2262(5) 0.063 Uiso 1 calc R .
C64 C 0.0257(3) 1.0735(4) 0.2324(5) 0.050(2) Uani 1 d G .
H64A H 0.0228(3) 1.1358(4) 0.2325(5) 0.061 Uiso 1 calc R .
C65 C -0.0359(3) 1.0219(4) 0.2362(4) 0.0373(14) Uani 1 d G .
H65A H -0.0806(3) 1.0513(4) 0.2394(4) 0.045 Uiso 1 calc R .
N7 N 0.0562(2) 0.7327(2) 0.0518(3) 0.0313(11) Uani 1 d G .
C71 C 0.0180(2) 0.8117(2) 0.0380(3) 0.0298(14) Uani 1 d G .
C72 C 0.0489(3) 0.8793(3) -0.0089(4) 0.0351(14) Uani 1 d G .
H72A H 0.0239(4) 0.9329(3) -0.0162(5) 0.042 Uiso 1 calc R .
C73 C 0.1156(4) 0.8678(4) -0.0444(5) 0.052(2) Uani 1 d G .
H73A H 0.1344(4) 0.9114(4) -0.0790(5) 0.062 Uiso 1 calc R .
C74 C 0.1546(4) 0.7911(5) -0.0285(5) 0.059(2) Uani 1 d G .
H74A H 0.2015(4) 0.7840(5) -0.0492(5) 0.071 Uiso 1 calc R .
C75 C 0.1237(3) 0.7253(5) 0.0185(5) 0.051(2) Uani 1 d G .
H75A H 0.1502(3) 0.6731(5) 0.0278(5) 0.061 Uiso 1 calc R .
N9 N -0.1499(2) 0.8974(3) 0.1151(2) 0.0282(10) Uani 1 d G .
C91 C -0.1019(2) 0.8712(3) 0.0540(2) 0.0232(12) Uani 1 d G .
C92 C -0.1162(3) 0.8935(4) -0.0265(2) 0.0385(15) Uani 1 d G .
H92A H -0.0846(4) 0.8749(5) -0.0675(2) 0.046 Uiso 1 calc R .
C93 C -0.1765(3) 0.9428(4) -0.0454(4) 0.041(2) Uani 1 d G .
H93A H -0.1849(3) 0.9596(4) -0.0991(4) 0.049 Uiso 1 calc R .
C94 C -0.2252(4) 0.9678(4) 0.0142(4) 0.046(2) Uani 1 d G .
H94A H -0.2667(4) 1.0009(4) 0.0015(4) 0.055 Uiso 1 calc R .
C95 C -0.2108(3) 0.9425(4) 0.0925(4) 0.0350(15) Uani 1 d G .
H95A H -0.2446(3) 0.9571(4) 0.1325(4) 0.042 Uiso 1 calc R .
N10 N -0.0711(2) 0.6189(3) 0.0383(3) 0.0275(11) Uani 1 d G .
C101 C -0.1408(2) 0.6512(3) 0.0539(2) 0.0286(13) Uani 1 d G .
C102 C -0.1940(2) 0.6475(4) -0.0063(3) 0.0344(14) Uani 1 d G .
H10A H -0.2402(2) 0.6710(4) 0.0034(5) 0.041 Uiso 1 calc R .
C103 C -0.1784(4) 0.6095(4) -0.0795(4) 0.045(2) Uani 1 d G .
H10B H -0.2145(4) 0.6058(4) -0.1191(4) 0.054 Uiso 1 calc R .
C104 C -0.1097(4) 0.5766(4) -0.0954(4) 0.044(2) Uani 1 d G .
H10C H -0.0989(4) 0.5504(4) -0.1453(4) 0.053 Uiso 1 calc R .
C105 C -0.0577(3) 0.5833(4) -0.0360(4) 0.0348(14) Uani 1 d G .
H10D H -0.0110(3) 0.5623(4) -0.0472(4) 0.042 Uiso 1 calc R .
N12 N -0.2178(2) 0.7720(2) 0.2216(3) 0.0265(10) Uani 1 d G .
C121 C -0.2156(2) 0.7023(3) 0.1655(3) 0.0265(13) Uani 1 d G .
C122 C -0.2759(2) 0.6468(3) 0.1556(3) 0.0345(15) Uani 1 d G .
H12B H -0.2740(4) 0.5990(3) 0.1194(4) 0.041 Uiso 1 calc R .
C123 C -0.3378(3) 0.6628(4) 0.1992(4) 0.037(2) Uani 1 d G .
H12C H -0.3789(3) 0.6274(4) 0.1911(4) 0.045 Uiso 1 calc R .
C124 C -0.3397(3) 0.7321(4) 0.2558(4) 0.0361(15) Uani 1 d G .
H12D H -0.3814(3) 0.7432(4) 0.2865(4) 0.043 Uiso 1 calc R .
C125 C -0.2793(3) 0.7828(4) 0.2648(4) 0.0312(14) Uani 1 d G .
H12E H -0.2803(3) 0.8282(4) 0.3036(4) 0.037 Uiso 1 calc R .
Cl1 Cl 0.09259(9) 0.50869(9) 0.05644(10) 0.0416(4) Uani 1 d . .
Cl2 Cl -0.20976(8) 0.99168(9) 0.28902(10) 0.0337(3) Uani 1 d . .
C1S C 0.2996(6) 0.5775(6) 0.0751(9) 0.107(4) Uani 0.93 d P .
H1SA H 0.2601(6) 0.5708(6) 0.1130(9) 0.161 Uiso 0.93 calc PR .
H1SB H 0.3393(6) 0.5392(6) 0.0908(9) 0.161 Uiso 0.93 calc PR .
H1SC H 0.2832(6) 0.5614(6) 0.0216(9) 0.161 Uiso 0.93 calc PR .
C2S C 0.3237(4) 0.6686(5) 0.0749(5) 0.066(3) Uani 0.93 d PG .
C3S C 0.3816(4) 0.7000(5) 0.0283(5) 0.063(2) Uani 0.93 d PG .
H3SA H 0.4067(29) 0.6613(15) -0.0061(38) 0.075 Uiso 0.93 calc PR .
C4S C 0.4012(6) 0.7870(7) 0.0335(7) 0.088(3) Uani 0.93 d PG .
H4SA H 0.4380(6) 0.8062(7) -0.0014(7) 0.106 Uiso 0.93 calc PR .
C5S C 0.3737(6) 0.8471(7) 0.0826(8) 0.091(4) Uani 0.93 d PG .
H5SA H 0.3906(6) 0.9058(7) 0.0848(8) 0.110 Uiso 0.93 calc PR .
C6S C 0.3190(5) 0.8170(5) 0.1297(6) 0.067(2) Uani 0.93 d PG .
H6SA H 0.2980(5) 0.8582(5) 0.1652(6) 0.080 Uiso 0.93 calc PR .
C7S C 0.2910(4) 0.7325(5) 0.1307(6) 0.059(2) Uani 0.93 d PG .
H7SA H 0.2530(4) 0.7165(5) 0.1653(6) 0.070 Uiso 0.93 calc PR .

loop_
_atom_type_symbol
_atom_type_description
_atom_type_scat_dispersion_real
_atom_type_scat_dispersion_imag
_atom_type_scat_source
C C 0.0033 0.0016 'International Tables Vol C Tables 4.2.6.8 and 6.1.1.4'
H H 0.0000 0.0000 'International Tables Vol C Tables 4.2.6.8 and 6.1.1.4'
N N 0.0061 0.0033 'International Tables Vol C Tables 4.2.6.8 and 6.1.1.4'
Cl Cl 0.1484 0.1585 'International Tables Vol C Tables 4.2.6.8 and 6.1.1.4'
Cu Cu 0.3201 1.2651 'International Tables Vol C Tables 4.2.6.8 and 6.1.1.4'

loop_
_geom_angle_atom_site_label_1
_geom_angle_atom_site_label_2
_geom_angle_atom_site_label_3
_geom_angle
_geom_angle_site_symmetry_1
_geom_angle_site_symmetry_3
_geom_angle_publ_flag
N4 Cu1 N7 88.7(2) . . y
N4 Cu1 N10 164.1(2) . . y
N7 Cu1 N10 89.1(2) . . y
N4 Cu1 N1 87.3(2) . . y
N7 Cu1 N1 163.5(2) . . y
N10 Cu1 N1 90.4(2) . . y
N4 Cu1 Cl1 97.59(12) . . y
N7 Cu1 Cl1 97.57(12) . . y
N10 Cu1 Cl1 98.34(11) . . y
N1 Cu1 Cl1 98.84(12) . . y
N4 Cu1 Cu2 82.68(11) . . y
N7 Cu1 Cu2 82.17(11) . . y
N10 Cu1 Cu2 81.39(11) . . y
N1 Cu1 Cu2 81.43(11) . . y
Cl1 Cu1 Cu2 179.62(5) . . y
N5 Cu2 N2 90.2(2) . . y
N5 Cu2 N8 89.8(2) . . y
N2 Cu2 N8 179.8(2) . . y
N5 Cu2 N11 179.0(2) . . y
N2 Cu2 N11 90.8(2) . . y
N8 Cu2 N11 89.3(2) . . y
N5 Cu2 Cu3 90.18(13) . . y
N2 Cu2 Cu3 90.80(13) . . y
N8 Cu2 Cu3 88.99(13) . . y
N11 Cu2 Cu3 90.16(13) . . y
N5 Cu2 Cu1 89.20(13) . . y
N2 Cu2 Cu1 90.97(13) . . y
N8 Cu2 Cu1 89.24(13) . . y
N11 Cu2 Cu1 90.43(13) . . y
Cu3 Cu2 Cu1 178.12(4) . . y
N9 Cu3 N3 164.00(15) . . y
N9 Cu3 N12 87.4(2) . . y
N3 Cu3 N12 87.4(2) . . y
N9 Cu3 N6 90.1(2) . . y
N3 Cu3 N6 90.7(2) . . y
N12 Cu3 N6 163.75(15) . . y
N9 Cu3 Cl2 96.08(11) . . y
N3 Cu3 Cl2 99.69(12) . . y
N12 Cu3 Cl2 99.19(11) . . y
N6 Cu3 Cl2 97.04(10) . . y
N9 Cu3 Cu2 82.24(10) . . y
N3 Cu3 Cu2 82.04(11) . . y
N12 Cu3 Cu2 81.90(11) . . y
N6 Cu3 Cu2 81.86(10) . . y
Cl2 Cu3 Cu2 177.98(5) . . y
C11 N2 C31 121.8(4) . . ?
C11 N2 Cu2 119.3(3) . . ?
C31 N2 Cu2 118.9(3) . . ?
C61 N5 C41 121.9(4) . . ?
C61 N5 Cu2 118.7(3) . . ?
C41 N5 Cu2 119.3(3) . . ?
C91 N8 C71 121.1(4) . . ?
C91 N8 Cu2 119.0(3) . . ?
C71 N8 Cu2 119.9(3) . . ?
C101 N11 C121 121.8(4) . . ?
C101 N11 Cu2 118.4(3) . . ?
C121 N11 Cu2 119.7(3) . . ?
C11 N1 C15 116.6(4) . . ?
C11 N1 Cu1 125.5(3) . . ?
C15 N1 Cu1 117.9(4) . . ?
N2 C11 N1 113.6(3) . . ?
N2 C11 C12 126.3(3) . . ?
N1 C11 C12 120.0 . . ?
C13 C12 C11 119.9(4) . . ?
C14 C13 C12 120.3(6) . . ?
C13 C14 C15 117.9(5) . . ?
C14 C15 N1 125.2(6) . . ?
C31 N3 C35 116.7(4) . . ?
C31 N3 Cu3 125.5(2) . . ?
C35 N3 Cu3 117.7(3) . . ?
N2 C31 C32 125.8(3) . . ?
N2 C31 N3 114.1(3) . . ?
C32 C31 N3 120.0 . . ?
C31 C32 C33 121.0(4) . . ?
C32 C33 C34 119.6(6) . . ?
C35 C34 C33 117.0(6) . . ?
C34 C35 N3 125.5(6) . . ?
C41 N4 C45 117.7(4) . . ?
C41 N4 Cu1 123.4(2) . . ?
C45 N4 Cu1 118.9(3) . . ?
N5 C41 N4 114.7(3) . . ?
N5 C41 C42 125.0(3) . . ?
N4 C41 C42 120.0 . . ?
C41 C42 C43 119.0(4) . . ?
C42 C43 C44 120.7(6) . . ?
C45 C44 C43 117.5(6) . . ?
C44 C45 N4 125.0(6) . . ?
C61 N6 C65 117.1(3) . . ?
C61 N6 Cu3 124.1(2) . . ?
C65 N6 Cu3 118.8(3) . . ?
N5 C61 C62 125.3(3) . . ?
N5 C61 N6 114.4(3) . . ?
C62 C61 N6 120.0 . . ?
C61 C62 C63 120.3(3) . . ?
C62 C63 C64 119.8(5) . . ?
C65 C64 C63 118.1(5) . . ?
C64 C65 N6 124.7(5) . . ?
C71 N7 C75 117.5(4) . . ?
C71 N7 Cu1 124.1(2) . . ?
C75 N7 Cu1 118.3(3) . . ?
N8 C71 C72 126.0(3) . . ?
N8 C71 N7 113.7(3) . . ?
C72 C71 N7 120.0 . . ?
C71 C72 C73 120.8(4) . . ?
C74 C73 C72 119.3(6) . . ?
C73 C74 C75 119.2(6) . . ?
C74 C75 N7 123.0(6) . . ?
C91 N9 C95 117.6(4) . . ?
C91 N9 Cu3 123.8(2) . . ?
C95 N9 Cu3 118.5(3) . . ?
N8 C91 N9 114.2(3) . . ?
N8 C91 C92 125.6(3) . . ?
N9 C91 C92 120.0 . . ?
C93 C92 C91 119.9(4) . . ?
C92 C93 C94 120.7(5) . . ?
C93 C94 C95 118.0(6) . . ?
C94 C95 N9 123.6(6) . . ?
C101 N10 C105 117.9(3) . . ?
C101 N10 Cu1 125.2(3) . . ?
C105 N10 Cu1 116.8(3) . . ?
N11 C101 N10 113.9(3) . . ?
N11 C101 C102 125.9(3) . . ?
N10 C101 C102 120.0 . . ?
C101 C102 C103 119.9(4) . . ?
C104 C103 C102 120.6(5) . . ?
C103 C104 C105 118.4(6) . . ?
C104 C105 N10 123.1(6) . . ?
C121 N12 C125 117.7(3) . . ?
C121 N12 Cu3 124.3(2) . . ?
C125 N12 Cu3 117.8(3) . . ?
N11 C121 C122 126.1(3) . . ?
N11 C121 N12 113.7(3) . . ?
C122 C121 N12 120.0 . . ?
C121 C122 C123 119.7(3) . . ?
C124 C123 C122 120.2(5) . . ?
C123 C124 C125 118.0(5) . . ?
C124 C125 N12 124.3(5) . . ?
C3S C2S C7S 116.2(7) . . ?
C3S C2S C1S 123.9(9) . . ?
C7S C2S C1S 119.7(8) . . ?
C4S C3S C2S 119.5(8) . . ?
C3S C4S C5S 126.6(11) . . ?
C6S C5S C4S 114.5(10) . . ?
C5S C6S C7S 126.7(9) . . ?
C6S C7S C2S 116.5(8) . . ?

loop_
_geom_bond_atom_site_label_1
_geom_bond_atom_site_label_2
_geom_bond_distance
_geom_bond_site_symmetry_2
_geom_bond_publ_flag
Cu1 N4 2.046(4) . y
Cu1 N7 2.058(4) . y
Cu1 N10 2.065(3) . y
Cu1 N1 2.075(4) . y
Cu1 Cl1 2.459(2) . y
Cu1 Cu2 2.4710(9) . y
Cu2 N5 1.953(4) . y
Cu2 N2 1.958(5) . y
Cu2 N8 1.959(5) . y
Cu2 N11 1.960(4) . y
Cu2 Cu3 2.4688(9) . y
Cu3 N9 2.051(4) . y
Cu3 N3 2.046(4) . y
Cu3 N12 2.070(3) . y
Cu3 N6 2.073(3) . y
Cu3 Cl2 2.4650(15) . y
N2 C11 1.382(5) . ?
N2 C31 1.387(6) . ?
N5 C61 1.370(5) . ?
N5 C41 1.374(5) . ?
N8 C91 1.365(5) . ?
N8 C71 1.372(5) . ?
N11 C101 1.369(6) . ?
N11 C121 1.391(5) . ?
N1 C11 1.39 . ?
N1 C15 1.353(7) . ?
C11 C12 1.39 . ?
C12 C13 1.372(8) . ?
C13 C14 1.370(10) . ?
C14 C15 1.346(9) . ?
N3 C31 1.39 . ?
N3 C35 1.350(8) . ?
C31 C32 1.39 . ?
C32 C33 1.370(9) . ?
C33 C34 1.392(10) . ?
C34 C35 1.372(10) . ?
N4 C41 1.39 . ?
N4 C45 1.348(7) . ?
C41 C42 1.39 . ?
C42 C43 1.384(9) . ?
C43 C44 1.388(10) . ?
C44 C45 1.337(9) . ?
N6 C61 1.39 . ?
N6 C65 1.334(7) . ?
C61 C62 1.39 . ?
C62 C63 1.367(8) . ?
C63 C64 1.368(9) . ?
C64 C65 1.369(8) . ?
N7 C71 1.39 . ?
N7 C75 1.357(7) . ?
C71 C72 1.39 . ?
C72 C73 1.363(9) . ?
C73 C74 1.375(10) . ?
C74 C75 1.371(9) . ?
N9 C91 1.39 . ?
N9 C95 1.355(7) . ?
C91 C92 1.39 . ?
C92 C93 1.363(8) . ?
C93 C94 1.376(9) . ?
C94 C95 1.367(9) . ?
N10 C101 1.39 . ?
N10 C105 1.354(7) . ?
C101 C102 1.39 . ?
C102 C103 1.359(9) . ?
C103 C104 1.377(9) . ?
C104 C105 1.367(9) . ?
N12 C121 1.39 . ?
N12 C125 1.342(7) . ?
C121 C122 1.39 . ?
C122 C123 1.364(8) . ?
C123 C124 1.390(8) . ?
C124 C125 1.349(8) . ?
C1S C2S 1.428(12) . ?
C2S C3S 1.39 . ?
C2S C7S 1.452(11) . ?
C3S C4S 1.350(13) . ?
C4S C5S 1.307(15) . ?
C5S C6S 1.343(14) . ?
C6S C7S 1.361(11) . ?
